data_7243194
loop_
_publ_author_name
'Ren, Bo-Ying'
'Dai, Xia-Lin'
'Wang, Jie'
'Wu, Chao'
'Lu, Tong-Bu'
'Chen, Jia-Mei'

_publ_section_title
;
 Cocrystallization of axitinib with carboxylic acids: preparation, crystal
 structures and dissolution behavior
;
_journal_issue 32
_journal_name_full CrystEngComm
_journal_page_first 5504
_journal_page_last 5515
_journal_paper_doi 10.1039/D1CE00620G
_journal_volume 23
_journal_year 2021
_chemical_formula_moiety 'C22 H18 N4 O S, C9 H8 O2'
_chemical_formula_sum 'C31 H26 N4 O3 S'
_chemical_formula_weight 534.62
_space_group_crystal_system triclinic
_space_group_IT_number 2
_space_group_name_Hall '-P 1'
_space_group_name_H-M_alt 'P -1'
_atom_sites_solution_hydrogens mixed
_audit_creation_date 2021-07-06
_audit_creation_method
;
Olex2 1.3
(compiled 2019.09.11 svn.r3662 for OlexSys, GUI svn.r5938)
;
_audit_update_record
;
2021-07-07 deposited with the CCDC.	2021-07-12 downloaded from the CCDC.
;
_cell_angle_alpha 62.9890(10)
_cell_angle_beta 82.2420(10)
_cell_angle_gamma 79.9120(10)
_cell_formula_units_Z 2
_cell_length_a 7.85120(10)
_cell_length_b 13.6163(2)
_cell_length_c 14.6035(2)
_cell_measurement_reflns_used 10957
_cell_measurement_temperature 275(4)
_cell_measurement_theta_max 79.0600
_cell_measurement_theta_min 5.6830
_cell_volume 1366.64(3)
_computing_cell_refinement 'CrysAlisPro 1.171.39.28b (Rigaku OD, 2015)'
_computing_data_collection 'CrysAlisPro 1.171.39.28b (Rigaku OD, 2015)'
_computing_data_reduction 'CrysAlisPro 1.171.39.28b (Rigaku OD, 2015)'
_computing_molecular_graphics 'Olex2 1.3 (Dolomanov et al., 2009)'
_computing_publication_material 'Olex2 1.3 (Dolomanov et al., 2009)'
_computing_structure_refinement 'ShelXL 2016/6 (Sheldrick, 2015)'
_computing_structure_solution 'SHELXT 2014/5 (Sheldrick, 2014)'
_diffrn_ambient_environment air
_diffrn_ambient_temperature 275(4)
_diffrn_detector 'CCD plate'
_diffrn_measured_fraction_theta_full 0.997
_diffrn_measured_fraction_theta_max 0.972
_diffrn_measurement_details
;
List of Runs (angles in degrees, time in seconds):

  # Type    Start    End  Width  t~exp~   \w     \q     \k     \f   Frames
#--------------------------------------------------------------------------
  1  \w    -73.00 -47.00   0.50    0.50    --    0.00 -53.00  99.00   52
  2  \w    -40.00  26.00   0.50    0.50    --    0.00 -53.00  99.00  132
  3  \w     23.00  71.00   0.50    1.00    --  105.20 -53.00  99.00   96
  4  \w     91.00 130.00   0.50    1.00    --  105.20 -53.00  99.00   78
  5  \w     47.00  89.00   0.50    0.50    --    0.00  57.00 -30.00   84
  6  \w    -88.00  15.00   0.50    0.50    --    0.00 -37.00   0.00  206
  7  \w    -26.00  38.00   0.50    0.50    --    0.00  57.00 -30.00  128
  8  \w      0.00  31.00   0.50    0.50    --    0.00  53.00-115.00   62
  9  \w     16.00  89.00   0.50    1.00    --  105.20 -30.00 -90.00  146
 10  \w     16.00 141.00   0.50    1.00    --  105.20 -82.00 -90.00  250
 11  \w     16.00  63.00   0.50    1.00    --  105.20 -61.00 -90.00   94
 12  \w     64.00 131.00   0.50    1.00    --  105.20 -82.00-120.00  134
 13  \w     27.00 140.00   0.50    1.00    --  105.20 -82.00  90.00  226
 14  \w     17.00 141.00   0.50    1.00    --  105.20 -82.00   0.00  248
 15  \w     20.00  47.00   0.50    1.00    --  105.20 -82.00 150.00   54
 16  \w     70.00 139.00   0.50    1.00    --  105.20 -82.00 150.00  138
 17  \w     99.00 124.00   0.50    1.00    --  105.20  61.00 -30.00   50
 18  \w    166.00 195.00   0.50    1.00    --  105.20  61.00 -30.00   58
 19  \w    140.00 166.00   0.50    1.00    --  105.20  30.00-150.00   52
 20  \w     17.00 136.00   0.50    1.00    --  105.20 -30.00   0.00  238
 21  \w     76.00 132.00   0.50    1.00    --  105.20  30.00-150.00  112
 22  \w     20.00  48.00   0.50    1.00    --  105.20 -82.00-120.00   56
 23  \w    108.00 133.00   0.50    1.00    --  105.20 -61.00 -90.00   50
 24  \w     24.00  70.00   0.50    1.00    --  105.20 -77.00 -60.00   92
 25  \w     21.00  61.00   0.50    1.00    --  105.20  15.00-180.00   80
 26  \w     65.00 194.00   0.50    1.00    --  105.20  15.00-180.00  258
 27  \w     40.00  86.00   0.50    1.00    --  105.20 -77.00  30.00   92
 28  \w     88.00 113.00   0.50    1.00    --  105.20  77.00 -60.00   50
 29  \w    170.00 195.00   0.50    1.00    --  105.20  77.00 -60.00   50
 30  \w     78.00 103.00   0.50    1.00    --  105.20 -82.00 -30.00   50
 31  \w     98.00 123.00   0.50    1.00    --  105.20  53.00-115.00   50
;
_diffrn_measurement_device 'four-circle diffractometer'
_diffrn_measurement_device_type 'XtaLAB AFC12 (RINC): Kappa dual offset/far'
_diffrn_measurement_method '\w scans'
_diffrn_orient_matrix_type 'CrysAlisPro convention (1999,Acta A55,543-557)'
_diffrn_orient_matrix_UB_11 -0.1001782000
_diffrn_orient_matrix_UB_12 -0.0173565000
_diffrn_orient_matrix_UB_13 -0.0741177000
_diffrn_orient_matrix_UB_21 -0.1542422000
_diffrn_orient_matrix_UB_22 0.0816501000
_diffrn_orient_matrix_UB_23 0.0114718000
_diffrn_orient_matrix_UB_31 0.0778090000
_diffrn_orient_matrix_UB_32 0.0971197000
_diffrn_orient_matrix_UB_33 -0.0919337000
_diffrn_radiation_monochromator graphite
_diffrn_radiation_probe x-ray
_diffrn_radiation_type 'Cu K\a'
_diffrn_radiation_wavelength 1.54184
_diffrn_reflns_av_R_equivalents 0.0540
_diffrn_reflns_av_unetI/netI 0.0481
_diffrn_reflns_Laue_measured_fraction_full 0.997
_diffrn_reflns_Laue_measured_fraction_max 0.972
_diffrn_reflns_limit_h_max 9
_diffrn_reflns_limit_h_min -9
_diffrn_reflns_limit_k_max 17
_diffrn_reflns_limit_k_min -17
_diffrn_reflns_limit_l_max 18
_diffrn_reflns_limit_l_min -18
_diffrn_reflns_number 18224
_diffrn_reflns_point_group_measured_fraction_full 0.997
_diffrn_reflns_point_group_measured_fraction_max 0.972
_diffrn_reflns_theta_full 67.684
_diffrn_reflns_theta_max 79.421
_diffrn_reflns_theta_min 3.748
_diffrn_source 'fine-focus sealed X-ray tube'
_diffrn_source_type 'Enhance (Cu) X-ray Source'
_exptl_absorpt_coefficient_mu 1.372
_exptl_absorpt_correction_T_max 1.00000
_exptl_absorpt_correction_T_min 0.54556
_exptl_absorpt_correction_type multi-scan
_exptl_absorpt_process_details
;
CrysAlisPro 1.171.39.28b (Rigaku Oxford Diffraction, 2015)
Empirical absorption correction using spherical harmonics,
 implemented in SCALE3 ABSPACK scaling algorithm.
;
_exptl_crystal_colour white
_exptl_crystal_density_diffrn 1.299
_exptl_crystal_description block
_exptl_crystal_F_000 560
_exptl_crystal_size_max 0.06
_exptl_crystal_size_mid 0.05
_exptl_crystal_size_min 0.04
_refine_diff_density_max 0.489
_refine_diff_density_min -0.586
_refine_diff_density_rms 0.073
_refine_ls_extinction_method none
_refine_ls_goodness_of_fit_ref 1.084
_refine_ls_hydrogen_treatment mixed
_refine_ls_matrix_type full
_refine_ls_number_parameters 357
_refine_ls_number_reflns 5765
_refine_ls_number_restraints 1
_refine_ls_restrained_S_all 1.084
_refine_ls_R_factor_all 0.0606
_refine_ls_R_factor_gt 0.0573
_refine_ls_shift/su_max 0.000
_refine_ls_shift/su_mean 0.000
_refine_ls_structure_factor_coef Fsqd
_refine_ls_weighting_details 'w=1/[\s^2^(Fo^2^)+(0.1065P)^2^+0.1468P] where P=(Fo^2^+2Fc^2^)/3'
_refine_ls_weighting_scheme calc
_refine_ls_wR_factor_gt 0.1629
_refine_ls_wR_factor_ref 0.1673
_reflns_Friedel_coverage 0.000
_reflns_number_gt 5131
_reflns_number_total 5765
_reflns_threshold_expression 'I > 2\s(I)'
_cod_data_source_file d1ce00620g2.cif
_cod_data_source_block axitinibtranscinnamicacid
_cod_depositor_comments 'Adding full bibliography for 7243193--7243195.cif.'
_cod_database_code 7243194
_shelx_shelxl_version_number 2016/6
_shelx_space_group_comment
;
The symmetry employed for this shelxl refinement is uniquely defined
by the following loop, which should always be used as a source of
symmetry information in preference to the above space-group names.
They are only intended as comments.
;
_reflns_odcompleteness_completeness 99.21
_reflns_odcompleteness_iscentric 1
_reflns_odcompleteness_theta 74.33
_olex2_refinement_description
;
1. Fixed Uiso
 At 1.2 times of:
  All C(H) groups, All N(H) groups
 At 1.5 times of:
  All C(H,H,H) groups
2. Restrained distances
 O2-H2A
 0.82 with sigma of 0.02
3.a Aromatic/amide H refined with riding coordinates:
 N3(H3), N4(H4), C11(H11), C14(H14), C7(H7), C16(H16), C6(H6), C13(H13),
 C19(H19), C4(H4A), C25(H25), C17(H17), C27(H27), C1(H1), C18(H18), C3(H3A),
 C2(H2), C24(H24), C28(H28), C31(H31), C29(H29), C30(H30)
3.b Idealised Me refined as rotating group:
 C22(H22A,H22B,H22C)
;
_olex2_submission_special_instructions 'No special instructions were received'
_oxdiff_exptl_absorpt_empirical_details
;
Empirical correction (ABSPACK) includes:
- Absorption correction using spherical harmonics
- Frame scaling
;
_oxdiff_exptl_absorpt_empirical_full_max 3.438
_oxdiff_exptl_absorpt_empirical_full_min 0.363

loop_
_space_group_symop_operation_xyz
'x, y, z'
'-x, -y, -z'

loop_
_atom_site_label
_atom_site_type_symbol
_atom_site_fract_x
_atom_site_fract_y
_atom_site_fract_z
_atom_site_U_iso_or_equiv
_atom_site_adp_type
_atom_site_occupancy
_atom_site_site_symmetry_order
_atom_site_calc_flag
_atom_site_refinement_flags_posn
_atom_site_refinement_flags_adp
_atom_site_refinement_flags_occupancy
_atom_site_disorder_assembly
_atom_site_disorder_group
S1 S 0.11600(5) 0.33413(4) 0.12112(3) 0.05220(16) Uani 1 1 d . . . . .
O1 O 0.11291(16) 0.20154(11) 0.00372(9) 0.0555(3) Uani 1 1 d . . . . .
O2 O 0.4512(2) 0.25876(11) 0.59801(11) 0.0714(4) Uani 1 1 d D . . . .
N3 N 0.0189(2) 0.68137(11) 0.19442(10) 0.0497(3) Uani 1 1 d . . . . .
H3 H -0.030424 0.730253 0.139834 0.060 Uiso 1 1 calc R U . . .
N4 N 0.2608(2) 0.03831(12) 0.10554(11) 0.0522(3) Uani 1 1 d . . . . .
H4 H 0.350603 0.005448 0.140674 0.063 Uiso 1 1 calc R U . . .
O3 O 0.5112(3) 0.13089(14) 0.75551(12) 0.0850(5) Uani 1 1 d . . . . .
N2 N 0.0485(2) 0.70210(12) 0.27245(10) 0.0508(3) Uani 1 1 d . . . . .
N1 N 0.3645(2) 0.40165(12) 0.67406(10) 0.0523(3) Uani 1 1 d . . . . .
C15 C 0.33580(19) 0.29550(13) 0.08921(10) 0.0424(3) Uani 1 1 d . . . . .
C9 C 0.14792(19) 0.52177(12) 0.30846(10) 0.0400(3) Uani 1 1 d . . . . .
C20 C 0.37712(19) 0.20684(13) 0.06295(11) 0.0433(3) Uani 1 1 d . . . . .
C10 C 0.07583(19) 0.57444(13) 0.21176(11) 0.0414(3) Uani 1 1 d . . . . .
C11 C 0.0696(2) 0.52060(14) 0.15112(11) 0.0445(3) Uani 1 1 d . . . . .
H11 H 0.022262 0.557593 0.087162 0.053 Uiso 1 1 calc R U . . .
C21 C 0.23900(19) 0.14826(13) 0.05527(10) 0.0417(3) Uani 1 1 d . . . . .
C5 C 0.2939(2) 0.50448(14) 0.61026(11) 0.0439(3) Uani 1 1 d . . . . .
C8 C 0.1266(2) 0.60727(13) 0.34237(11) 0.0432(3) Uani 1 1 d . . . . .
C14 C 0.2166(2) 0.40869(14) 0.34603(12) 0.0482(4) Uani 1 1 d . . . . .
H14 H 0.265483 0.371492 0.409516 0.058 Uiso 1 1 calc R U . . .
C7 C 0.1740(2) 0.60443(13) 0.43639(12) 0.0471(4) Uani 1 1 d . . . . .
H7 H 0.152912 0.670224 0.443230 0.057 Uiso 1 1 calc R U . . .
C16 C 0.4684(2) 0.35136(16) 0.08949(13) 0.0530(4) Uani 1 1 d . . . . .
H16 H 0.442341 0.410336 0.106875 0.064 Uiso 1 1 calc R U . . .
C6 C 0.2450(2) 0.51447(14) 0.51277(12) 0.0488(4) Uani 1 1 d . . . . .
H6 H 0.266460 0.450014 0.503639 0.059 Uiso 1 1 calc R U . . .
C12 C 0.1366(2) 0.41035(14) 0.19023(12) 0.0460(4) Uani 1 1 d . . . . .
C13 C 0.2102(2) 0.35446(14) 0.28762(12) 0.0520(4) Uani 1 1 d . . . . .
H13 H 0.254821 0.279716 0.312070 0.062 Uiso 1 1 calc R U . . .
C26 C 0.7104(3) 0.05040(16) 0.46475(16) 0.0608(5) Uani 1 1 d . . . . .
C19 C 0.5492(2) 0.17652(17) 0.03819(14) 0.0569(4) Uani 1 1 d . . . . .
H19 H 0.576919 0.117317 0.021178 0.068 Uiso 1 1 calc R U . . .
C4 C 0.2706(2) 0.59057(15) 0.63866(13) 0.0519(4) Uani 1 1 d . . . . .
H4A H 0.222409 0.661472 0.594278 0.062 Uiso 1 1 calc R U . . .
C25 C 0.6202(3) 0.11704(16) 0.51639(16) 0.0601(5) Uani 1 1 d . . . . .
H25 H 0.563181 0.186257 0.474591 0.072 Uiso 1 1 calc R U . . .
C23 C 0.5198(3) 0.16088(16) 0.66288(16) 0.0643(5) Uani 1 1 d . . . . .
C17 C 0.6381(2) 0.3199(2) 0.06417(14) 0.0625(5) Uani 1 1 d . . . . .
H17 H 0.725242 0.357970 0.064522 0.075 Uiso 1 1 calc R U . . .
C27 C 0.8031(3) -0.05340(17) 0.51705(17) 0.0696(6) Uani 1 1 d . . . . .
H27 H 0.810978 -0.082357 0.587785 0.083 Uiso 1 1 calc R U . . .
C1 C 0.4108(3) 0.38347(18) 0.76540(14) 0.0619(5) Uani 1 1 d . . . . .
H1 H 0.459213 0.312229 0.808824 0.074 Uiso 1 1 calc R U . . .
C18 C 0.6795(2) 0.2325(2) 0.03835(16) 0.0675(5) Uani 1 1 d . . . . .
H18 H 0.793871 0.211534 0.021261 0.081 Uiso 1 1 calc R U . . .
C3 C 0.3201(3) 0.56929(19) 0.73412(15) 0.0620(5) Uani 1 1 d . . . . .
H3A H 0.305583 0.625921 0.754509 0.074 Uiso 1 1 calc R U . . .
C2 C 0.3909(3) 0.4637(2) 0.79858(14) 0.0648(5) Uani 1 1 d . . . . .
H2 H 0.424251 0.447604 0.863157 0.078 Uiso 1 1 calc R U . . .
C22 C 0.1379(3) -0.02823(19) 0.10311(19) 0.0694(5) Uani 1 1 d . . . . .
H22A H 0.142956 -0.024039 0.035398 0.104 Uiso 1 1 calc R U . . .
H22B H 0.023049 -0.000600 0.120114 0.104 Uiso 1 1 calc R U . . .
H22C H 0.166181 -0.104158 0.152219 0.104 Uiso 1 1 calc R U . . .
C24 C 0.6113(3) 0.08944(18) 0.61575(17) 0.0710(6) Uani 1 1 d . . . . .
H24 H 0.666476 0.020196 0.658938 0.085 Uiso 1 1 calc R U . . .
C28 C 0.8838(3) -0.1143(2) 0.4661(2) 0.0795(7) Uani 1 1 d . . . . .
H28 H 0.945269 -0.183819 0.502872 0.095 Uiso 1 1 calc R U . . .
C31 C 0.7027(4) 0.0908(2) 0.35948(19) 0.0858(8) Uani 1 1 d . . . . .
H31 H 0.641186 0.160132 0.322258 0.103 Uiso 1 1 calc R U . . .
C29 C 0.8750(4) -0.0742(2) 0.3621(2) 0.0890(8) Uani 1 1 d . . . . .
H29 H 0.928368 -0.115918 0.327998 0.107 Uiso 1 1 calc R U . . .
C30 C 0.7852(5) 0.0293(3) 0.3093(2) 0.1033(10) Uani 1 1 d . . . . .
H30 H 0.780201 0.058406 0.238334 0.124 Uiso 1 1 calc R U . . .
H2A H 0.420(5) 0.296(3) 0.633(2) 0.115(11) Uiso 1 1 d D . . . .

loop_
_atom_site_aniso_label
_atom_site_aniso_U_11
_atom_site_aniso_U_22
_atom_site_aniso_U_33
_atom_site_aniso_U_23
_atom_site_aniso_U_13
_atom_site_aniso_U_12
S1 0.0373(2) 0.0687(3) 0.0591(3) -0.0389(2) -0.00720(17) 0.00563(18)
O1 0.0445(6) 0.0563(7) 0.0537(6) -0.0149(5) -0.0204(5) 0.0096(5)
O2 0.0997(12) 0.0474(7) 0.0599(8) -0.0225(6) -0.0275(8) 0.0223(7)
N3 0.0569(8) 0.0404(7) 0.0389(6) -0.0081(5) -0.0153(6) 0.0080(6)
N4 0.0535(8) 0.0431(7) 0.0524(7) -0.0152(6) -0.0185(6) 0.0069(6)
O3 0.1128(14) 0.0649(9) 0.0642(9) -0.0256(7) -0.0370(8) 0.0367(9)
N2 0.0594(8) 0.0410(7) 0.0434(7) -0.0129(6) -0.0133(6) 0.0061(6)
N1 0.0591(9) 0.0491(8) 0.0423(7) -0.0157(6) -0.0119(6) 0.0032(6)
C15 0.0389(7) 0.0488(8) 0.0323(6) -0.0132(6) -0.0054(5) 0.0008(6)
C9 0.0385(7) 0.0408(8) 0.0315(6) -0.0103(6) -0.0044(5) 0.0030(6)
C20 0.0370(7) 0.0472(8) 0.0341(6) -0.0107(6) -0.0064(5) 0.0058(6)
C10 0.0368(7) 0.0420(7) 0.0338(6) -0.0092(6) -0.0037(5) 0.0028(6)
C11 0.0402(8) 0.0512(8) 0.0343(7) -0.0142(6) -0.0052(6) 0.0022(6)
C21 0.0402(7) 0.0438(8) 0.0335(6) -0.0139(6) -0.0083(5) 0.0093(6)
C5 0.0419(8) 0.0470(8) 0.0378(7) -0.0158(6) -0.0041(6) -0.0005(6)
C8 0.0442(8) 0.0402(7) 0.0360(7) -0.0108(6) -0.0057(6) 0.0022(6)
C14 0.0544(9) 0.0440(8) 0.0370(7) -0.0130(6) -0.0116(6) 0.0092(7)
C7 0.0524(9) 0.0435(8) 0.0430(8) -0.0189(7) -0.0075(6) 0.0028(7)
C16 0.0480(9) 0.0641(11) 0.0457(8) -0.0224(8) -0.0013(7) -0.0110(8)
C6 0.0577(10) 0.0461(8) 0.0412(7) -0.0193(7) -0.0116(7) 0.0036(7)
C12 0.0405(8) 0.0543(9) 0.0421(7) -0.0233(7) -0.0049(6) 0.0045(7)
C13 0.0582(10) 0.0459(8) 0.0448(8) -0.0178(7) -0.0110(7) 0.0108(7)
C26 0.0606(11) 0.0485(9) 0.0649(11) -0.0197(8) -0.0036(8) -0.0022(8)
C19 0.0388(8) 0.0636(11) 0.0581(9) -0.0237(8) -0.0030(7) 0.0099(7)
C4 0.0561(10) 0.0513(9) 0.0473(8) -0.0213(7) -0.0055(7) -0.0038(7)
C25 0.0607(11) 0.0427(9) 0.0693(11) -0.0197(8) -0.0111(9) 0.0033(8)
C23 0.0746(13) 0.0488(9) 0.0628(11) -0.0213(8) -0.0276(9) 0.0164(9)
C17 0.0426(9) 0.0846(14) 0.0536(9) -0.0218(9) -0.0017(7) -0.0176(9)
C27 0.0780(14) 0.0537(11) 0.0641(11) -0.0203(9) -0.0040(10) 0.0067(10)
C1 0.0704(12) 0.0618(11) 0.0444(8) -0.0146(8) -0.0177(8) -0.0008(9)
C18 0.0354(9) 0.0878(15) 0.0657(11) -0.0272(11) 0.0032(7) 0.0017(9)
C3 0.0733(12) 0.0701(12) 0.0528(9) -0.0339(9) -0.0024(8) -0.0160(10)
C2 0.0752(13) 0.0785(13) 0.0410(8) -0.0223(9) -0.0106(8) -0.0165(10)
C22 0.0702(13) 0.0592(11) 0.0812(13) -0.0327(10) -0.0099(10) -0.0054(10)
C24 0.0829(14) 0.0523(10) 0.0702(12) -0.0259(9) -0.0229(10) 0.0206(10)
C28 0.0803(15) 0.0585(12) 0.0824(14) -0.0260(11) 0.0034(11) 0.0122(11)
C31 0.110(2) 0.0609(12) 0.0661(13) -0.0186(10) -0.0092(13) 0.0147(13)
C29 0.103(2) 0.0744(15) 0.0788(15) -0.0359(13) 0.0131(14) 0.0057(14)
C30 0.139(3) 0.0889(18) 0.0616(13) -0.0282(13) 0.0001(15) 0.0164(18)

loop_
_atom_type_symbol
_atom_type_description
_atom_type_scat_dispersion_real
_atom_type_scat_dispersion_imag
_atom_type_scat_source
C C 0.0181 0.0091 'International Tables Vol C Tables 4.2.6.8 and 6.1.1.4'
H H 0.0000 0.0000 'International Tables Vol C Tables 4.2.6.8 and 6.1.1.4'
N N 0.0311 0.0180 'International Tables Vol C Tables 4.2.6.8 and 6.1.1.4'
O O 0.0492 0.0322 'International Tables Vol C Tables 4.2.6.8 and 6.1.1.4'
S S 0.3331 0.5567 'International Tables Vol C Tables 4.2.6.8 and 6.1.1.4'

loop_
_geom_angle_atom_site_label_1
_geom_angle_atom_site_label_2
_geom_angle_atom_site_label_3
_geom_angle
_geom_angle_site_symmetry_1
_geom_angle_site_symmetry_3
_geom_angle_publ_flag
C15 S1 C12 102.30(8) . . ?
C23 O2 H2A 106(2) . . ?
N2 N3 H3 123.8 . . ?
N2 N3 C10 112.43(12) . . ?
C10 N3 H3 123.8 . . ?
C21 N4 H4 119.0 . . ?
C21 N4 C22 122.00(15) . . ?
C22 N4 H4 119.0 . . ?
C8 N2 N3 106.42(13) . . ?
C1 N1 C5 119.00(16) . . ?
C20 C15 S1 119.26(12) . . ?
C16 C15 S1 121.70(13) . . ?
C16 C15 C20 119.04(15) . . ?
C10 C9 C8 104.25(13) . . ?
C10 C9 C14 118.37(14) . . ?
C14 C9 C8 137.39(13) . . ?
C15 C20 C21 121.33(13) . . ?
C19 C20 C15 119.23(16) . . ?
C19 C20 C21 119.36(15) . . ?
N3 C10 C9 106.45(14) . . ?
N3 C10 C11 130.20(14) . . ?
C11 C10 C9 123.35(14) . . ?
C10 C11 H11 121.6 . . ?
C12 C11 C10 116.80(13) . . ?
C12 C11 H11 121.6 . . ?
O1 C21 N4 122.86(16) . . ?
O1 C21 C20 120.57(14) . . ?
N4 C21 C20 116.57(13) . . ?
N1 C5 C6 114.34(15) . . ?
N1 C5 C4 120.77(15) . . ?
C4 C5 C6 124.88(15) . . ?
N2 C8 C9 110.46(13) . . ?
N2 C8 C7 118.81(15) . . ?
C9 C8 C7 130.73(14) . . ?
C9 C14 H14 120.5 . . ?
C13 C14 C9 118.94(14) . . ?
C13 C14 H14 120.5 . . ?
C8 C7 H7 117.9 . . ?
C6 C7 C8 124.23(15) . . ?
C6 C7 H7 117.9 . . ?
C15 C16 H16 119.7 . . ?
C17 C16 C15 120.58(18) . . ?
C17 C16 H16 119.7 . . ?
C5 C6 H6 116.3 . . ?
C7 C6 C5 127.49(16) . . ?
C7 C6 H6 116.3 . . ?
C11 C12 S1 118.81(12) . . ?
C11 C12 C13 121.37(15) . . ?
C13 C12 S1 119.67(13) . . ?
C14 C13 C12 121.17(15) . . ?
C14 C13 H13 119.4 . . ?
C12 C13 H13 119.4 . . ?
C27 C26 C25 122.79(19) . . ?
C31 C26 C25 119.55(19) . . ?
C31 C26 C27 117.7(2) . . ?
C20 C19 H19 119.3 . . ?
C18 C19 C20 121.34(19) . . ?
C18 C19 H19 119.3 . . ?
C5 C4 H4A 120.5 . . ?
C3 C4 C5 118.98(18) . . ?
C3 C4 H4A 120.5 . . ?
C26 C25 H25 116.5 . . ?
C24 C25 C26 126.99(18) . . ?
C24 C25 H25 116.5 . . ?
O2 C23 C24 115.00(18) . . ?
O3 C23 O2 122.82(19) . . ?
O3 C23 C24 122.18(17) . . ?
C16 C17 H17 119.7 . . ?
C18 C17 C16 120.59(19) . . ?
C18 C17 H17 119.7 . . ?
C26 C27 H27 119.4 . . ?
C28 C27 C26 121.1(2) . . ?
C28 C27 H27 119.4 . . ?
N1 C1 H1 118.3 . . ?
N1 C1 C2 123.43(19) . . ?
C2 C1 H1 118.3 . . ?
C19 C18 C17 119.22(17) . . ?
C19 C18 H18 120.4 . . ?
C17 C18 H18 120.4 . . ?
C4 C3 H3A 120.2 . . ?
C2 C3 C4 119.51(19) . . ?
C2 C3 H3A 120.2 . . ?
C1 C2 C3 118.31(17) . . ?
C1 C2 H2 120.8 . . ?
C3 C2 H2 120.8 . . ?
N4 C22 H22A 109.5 . . ?
N4 C22 H22B 109.5 . . ?
N4 C22 H22C 109.5 . . ?
H22A C22 H22B 109.5 . . ?
H22A C22 H22C 109.5 . . ?
H22B C22 H22C 109.5 . . ?
C25 C24 C23 124.37(18) . . ?
C25 C24 H24 117.8 . . ?
C23 C24 H24 117.8 . . ?
C27 C28 H28 119.5 . . ?
C29 C28 C27 120.9(2) . . ?
C29 C28 H28 119.5 . . ?
C26 C31 H31 119.7 . . ?
C30 C31 C26 120.6(2) . . ?
C30 C31 H31 119.7 . . ?
C28 C29 H29 120.8 . . ?
C28 C29 C30 118.4(2) . . ?
C30 C29 H29 120.8 . . ?
C31 C30 H30 119.4 . . ?
C29 C30 C31 121.2(2) . . ?
C29 C30 H30 119.4 . . ?

loop_
_geom_bond_atom_site_label_1
_geom_bond_atom_site_label_2
_geom_bond_distance
_geom_bond_site_symmetry_2
_geom_bond_publ_flag
S1 C15 1.7774(15) . ?
S1 C12 1.7821(17) . ?
O1 C21 1.2355(18) . ?
O2 C23 1.305(2) . ?
O2 H2A 0.864(18) . ?
N3 H3 0.8600 . ?
N3 N2 1.348(2) . ?
N3 C10 1.361(2) . ?
N4 H4 0.8600 . ?
N4 C21 1.325(2) . ?
N4 C22 1.448(3) . ?
O3 C23 1.218(3) . ?
N2 C8 1.3343(19) . ?
N1 C5 1.349(2) . ?
N1 C1 1.331(2) . ?
C15 C20 1.400(2) . ?
C15 C16 1.394(2) . ?
C9 C10 1.4081(19) . ?
C9 C8 1.436(2) . ?
C9 C14 1.409(2) . ?
C20 C21 1.497(2) . ?
C20 C19 1.391(2) . ?
C10 C11 1.392(2) . ?
C11 H11 0.9300 . ?
C11 C12 1.372(2) . ?
C5 C6 1.465(2) . ?
C5 C4 1.388(2) . ?
C8 C7 1.452(2) . ?
C14 H14 0.9300 . ?
C14 C13 1.368(2) . ?
C7 H7 0.9300 . ?
C7 C6 1.320(2) . ?
C16 H16 0.9300 . ?
C16 C17 1.380(3) . ?
C6 H6 0.9300 . ?
C12 C13 1.422(2) . ?
C13 H13 0.9300 . ?
C26 C25 1.465(3) . ?
C26 C27 1.386(3) . ?
C26 C31 1.384(3) . ?
C19 H19 0.9300 . ?
C19 C18 1.379(3) . ?
C4 H4A 0.9300 . ?
C4 C3 1.385(3) . ?
C25 H25 0.9300 . ?
C25 C24 1.318(3) . ?
C23 C24 1.472(3) . ?
C17 H17 0.9300 . ?
C17 C18 1.380(3) . ?
C27 H27 0.9300 . ?
C27 C28 1.376(3) . ?
C1 H1 0.9300 . ?
C1 C2 1.362(3) . ?
C18 H18 0.9300 . ?
C3 H3A 0.9300 . ?
C3 C2 1.376(3) . ?
C2 H2 0.9300 . ?
C22 H22A 0.9600 . ?
C22 H22B 0.9600 . ?
C22 H22C 0.9600 . ?
C24 H24 0.9300 . ?
C28 H28 0.9300 . ?
C28 C29 1.367(4) . ?
C31 H31 0.9300 . ?
C31 C30 1.377(4) . ?
C29 H29 0.9300 . ?
C29 C30 1.375(4) . ?
C30 H30 0.9300 . ?

loop_
_geom_hbond_atom_site_label_D
_geom_hbond_atom_site_label_H
_geom_hbond_atom_site_label_A
_geom_hbond_distance_DH
_geom_hbond_distance_HA
_geom_hbond_distance_DA
_geom_hbond_angle_DHA
_geom_hbond_site_symmetry_A
N3 H3 O1 0.86 2.02 2.8329(17) 158.3 2_565
N4 H4 O3 0.86 2.03 2.814(2) 152.0 2_656
O2 H2A N1 0.864(18) 1.76(2) 2.603(2) 166(3) .

loop_
_geom_torsion_atom_site_label_1
_geom_torsion_atom_site_label_2
_geom_torsion_atom_site_label_3
_geom_torsion_atom_site_label_4
_geom_torsion
_geom_torsion_site_symmetry_1
_geom_torsion_site_symmetry_2
_geom_torsion_site_symmetry_3
_geom_torsion_site_symmetry_4
_geom_torsion_publ_flag
S1 C15 C20 C21 3.59(19) . . . . ?
S1 C15 C20 C19 -179.87(12) . . . . ?
S1 C15 C16 C17 -179.85(13) . . . . ?
S1 C12 C13 C14 -175.27(14) . . . . ?
O2 C23 C24 C25 -2.8(4) . . . . ?
N3 N2 C8 C9 -0.20(19) . . . . ?
N3 N2 C8 C7 -179.69(15) . . . . ?
N3 C10 C11 C12 -179.21(16) . . . . ?
O3 C23 C24 C25 178.1(3) . . . . ?
N2 N3 C10 C9 -0.01(19) . . . . ?
N2 N3 C10 C11 179.89(16) . . . . ?
N2 C8 C7 C6 177.05(17) . . . . ?
N1 C5 C6 C7 -179.92(18) . . . . ?
N1 C5 C4 C3 -0.4(3) . . . . ?
N1 C1 C2 C3 -0.4(3) . . . . ?
C15 S1 C12 C11 117.37(14) . . . . ?
C15 S1 C12 C13 -67.11(15) . . . . ?
C15 C20 C21 O1 50.4(2) . . . . ?
C15 C20 C21 N4 -129.98(15) . . . . ?
C15 C20 C19 C18 -0.4(3) . . . . ?
C15 C16 C17 C18 -0.1(3) . . . . ?
C9 C10 C11 C12 0.7(2) . . . . ?
C9 C8 C7 C6 -2.3(3) . . . . ?
C9 C14 C13 C12 0.3(3) . . . . ?
C20 C15 C16 C17 0.1(2) . . . . ?
C20 C19 C18 C17 0.4(3) . . . . ?
C10 N3 N2 C8 0.1(2) . . . . ?
C10 C9 C8 N2 0.19(18) . . . . ?
C10 C9 C8 C7 179.61(16) . . . . ?
C10 C9 C14 C13 -0.2(2) . . . . ?
C10 C11 C12 S1 174.85(12) . . . . ?
C10 C11 C12 C13 -0.6(2) . . . . ?
C11 C12 C13 C14 0.1(3) . . . . ?
C21 C20 C19 C18 176.17(16) . . . . ?
C5 N1 C1 C2 -0.1(3) . . . . ?
C5 C4 C3 C2 -0.1(3) . . . . ?
C8 C9 C10 N3 -0.10(17) . . . . ?
C8 C9 C10 C11 179.99(14) . . . . ?
C8 C9 C14 C13 179.41(19) . . . . ?
C8 C7 C6 C5 -179.01(16) . . . . ?
C14 C9 C10 N3 179.63(14) . . . . ?
C14 C9 C10 C11 -0.3(2) . . . . ?
C14 C9 C8 N2 -179.46(19) . . . . ?
C14 C9 C8 C7 0.0(3) . . . . ?
C16 C15 C20 C21 -176.31(13) . . . . ?
C16 C15 C20 C19 0.2(2) . . . . ?
C16 C17 C18 C19 -0.1(3) . . . . ?
C6 C5 C4 C3 178.91(17) . . . . ?
C12 S1 C15 C20 160.26(12) . . . . ?
C12 S1 C15 C16 -19.84(15) . . . . ?
C26 C25 C24 C23 179.3(2) . . . . ?
C26 C27 C28 C29 0.0(4) . . . . ?
C26 C31 C30 C29 1.0(6) . . . . ?
C19 C20 C21 O1 -126.10(17) . . . . ?
C19 C20 C21 N4 53.5(2) . . . . ?
C4 C5 C6 C7 0.8(3) . . . . ?
C4 C3 C2 C1 0.4(3) . . . . ?
C25 C26 C27 C28 178.9(2) . . . . ?
C25 C26 C31 C30 -179.5(3) . . . . ?
C27 C26 C25 C24 -1.1(4) . . . . ?
C27 C26 C31 C30 -0.2(4) . . . . ?
C27 C28 C29 C30 0.8(5) . . . . ?
C1 N1 C5 C6 -178.92(17) . . . . ?
C1 N1 C5 C4 0.4(3) . . . . ?
C22 N4 C21 O1 0.5(3) . . . . ?
C22 N4 C21 C20 -179.10(16) . . . . ?
C28 C29 C30 C31 -1.4(6) . . . . ?
C31 C26 C25 C24 178.2(3) . . . . ?
C31 C26 C27 C28 -0.4(4) . . . . ?
